data_7714753
loop_
_publ_author_name
'McKearney, Declan'
'MacDonald, Kyle'
'Kim, Min Suk'
'Williams, Vance E.'
'Leznoff, Daniel B.'

_publ_section_title
;
 Tuning the visible colour of octahedral manganese(III) phthalocyanines
 <i>via</i> axial ligand exchange.
;
_journal_issue 3
_journal_name_full 'Dalton transactions (Cambridge, England : 2003)'
_journal_page_first 938
_journal_page_last 948
_journal_paper_doi 10.1039/d3dt03518b
_journal_volume 53
_journal_year 2024
_chemical_absolute_configuration syn
_chemical_formula_moiety 'C97.50 H58 Cl4 F6 Mn2 N22 O1 Sb1'
_chemical_formula_sum 'C97.5 H58 Cl4 F6 Mn2 N22 O Sb'
_chemical_formula_weight 2041.08
_space_group_crystal_system triclinic
_space_group_IT_number 2
_space_group_name_Hall '-P 1'
_space_group_name_H-M_alt 'P -1'
_atom_sites_solution_hydrogens geom
_audit_update_record
;
2023-10-06 deposited with the CCDC.	2023-12-05 downloaded from the CCDC.
;
_cell_angle_alpha 89.600(2)
_cell_angle_beta 80.169(2)
_cell_angle_gamma 88.144(2)
_cell_formula_units_Z 2
_cell_length_a 13.9153(5)
_cell_length_b 14.9330(4)
_cell_length_c 25.6822(8)
_cell_measurement_reflns_used 9874
_cell_measurement_temperature 150(2)
_cell_measurement_theta_max 66.67
_cell_measurement_theta_min 2.96
_cell_volume 5255.6(3)
_computing_cell_refinement 'Bruker SAINT'
_computing_data_collection 'Bruker APEX2'
_computing_data_reduction 'Bruker SAINT'
_computing_structure_refinement 'SHELXL-2016/6 (Sheldrick, 2016)'
_computing_structure_solution 'SHELXT 2014/5 (Sheldrick, 2014)'
_diffrn_ambient_temperature 150(2)
_diffrn_measured_fraction_theta_full 0.978
_diffrn_measured_fraction_theta_max 0.978
_diffrn_measurement_device_type 'Bruker APEX-II DUO CCD'
_diffrn_measurement_method '\f and \w scans'
_diffrn_radiation_monochromator graphite
_diffrn_radiation_type 'Cu K\a'
_diffrn_radiation_wavelength 1.54178
_diffrn_reflns_av_R_equivalents 0.0664
_diffrn_reflns_av_unetI/netI 0.0485
_diffrn_reflns_Laue_measured_fraction_full 0.978
_diffrn_reflns_Laue_measured_fraction_max 0.978
_diffrn_reflns_limit_h_max 15
_diffrn_reflns_limit_h_min -16
_diffrn_reflns_limit_k_max 17
_diffrn_reflns_limit_k_min -17
_diffrn_reflns_limit_l_max 30
_diffrn_reflns_limit_l_min -30
_diffrn_reflns_number 76360
_diffrn_reflns_point_group_measured_fraction_full 0.978
_diffrn_reflns_point_group_measured_fraction_max 0.978
_diffrn_reflns_theta_full 66.725
_diffrn_reflns_theta_max 66.725
_diffrn_reflns_theta_min 1.746
_exptl_absorpt_coefficient_mu 5.425
_exptl_absorpt_correction_T_max 1.0000
_exptl_absorpt_correction_T_min 0.7562
_exptl_absorpt_correction_type multi-scan
_exptl_absorpt_process_details sadabs
_exptl_crystal_colour blue
_exptl_crystal_density_diffrn 1.269
_exptl_crystal_description block
_exptl_crystal_F_000 2056
_exptl_crystal_size_max 0.211
_exptl_crystal_size_mid 0.124
_exptl_crystal_size_min 0.102
_refine_diff_density_max 3.390
_refine_diff_density_min -0.952
_refine_diff_density_rms 0.218
_refine_ls_extinction_method none
_refine_ls_goodness_of_fit_ref 1.065
_refine_ls_hydrogen_treatment constr
_refine_ls_matrix_type full
_refine_ls_number_parameters 1133
_refine_ls_number_reflns 18219
_refine_ls_number_restraints 10
_refine_ls_restrained_S_all 1.066
_refine_ls_R_factor_all 0.1180
_refine_ls_R_factor_gt 0.0986
_refine_ls_shift/su_max 0.001
_refine_ls_shift/su_mean 0.000
_refine_ls_structure_factor_coef Fsqd
_refine_ls_weighting_details 'w=1/[\s^2^(Fo^2^)+(0.1744P)^2^+33.1694P] where P=(Fo^2^+2Fc^2^)/3'
_refine_ls_weighting_scheme calc
_refine_ls_wR_factor_gt 0.2809
_refine_ls_wR_factor_ref 0.2989
_reflns_number_gt 14406
_reflns_number_total 18219
_reflns_threshold_expression 'I > 2\s(I)'
_cod_data_source_file d3dt03518b2.cif
_cod_data_source_block DM_PcMnDMAP2SbF6_hept_0m_a
_cod_depositor_comments 'Adding full bibliography for 7714753--7714759.cif.'
_cod_original_formula_sum 'C97.50 H58 Cl4 F6 Mn2 N22 O1 Sb1'
_cod_database_code 7714753
_shelx_space_group_comment
;
The symmetry employed for this shelxl refinement is uniquely defined
by the following loop, which should always be used as a source of
symmetry information in preference to the above space-group names.
They are only intended as comments.
;

loop_
_space_group_symop_operation_xyz
'x, y, z'
'-x, -y, -z'

loop_
_atom_site_label
_atom_site_type_symbol
_atom_site_fract_x
_atom_site_fract_y
_atom_site_fract_z
_atom_site_U_iso_or_equiv
_atom_site_adp_type
_atom_site_occupancy
_atom_site_site_symmetry_order
_atom_site_calc_flag
_atom_site_refinement_flags_posn
_atom_site_refinement_flags_adp
_atom_site_refinement_flags_occupancy
_atom_site_disorder_assembly
_atom_site_disorder_group
Sb01 Sb 0.17968(4) 0.79032(3) 0.78612(2) 0.03883(19) Uani 1 1 d . . . . .
Cl1 Cl 0.2970(6) 0.1897(5) 1.0600(3) 0.097(2) Uani 0.5 1 d . . P . .
O1 O 0.7004(3) 0.2855(3) 0.74649(17) 0.0191(9) Uiso 1 1 d . . . . .
N1 N 0.8072(4) 0.2324(3) 0.8170(2) 0.0177(11) Uani 1 1 d . . . . .
C1 C 0.721(2) 0.581(2) 1.0498(14) 0.041(8) Uiso 0.25 1 d D . P . .
Mn02 Mn 0.67822(7) 0.28721(6) 0.81376(4) 0.0152(2) Uani 1 1 d . . . . .
Cl2 Cl 0.2943(5) 0.1762(5) 0.9333(3) 0.093(2) Uani 0.5 1 d . . P . .
Mn03 Mn 0.72270(7) 0.28589(7) 0.67853(4) 0.0188(2) Uani 1 1 d . . . . .
Cl3 Cl 1.0519(12) 0.6018(11) 0.9395(7) 0.099(5) Uani 0.25 1 d . . P . .
N3 N 0.7329(4) 0.4073(3) 0.8149(2) 0.0176(11) Uani 1 1 d . . . . .
C3 C 0.4306(15) 0.1520(14) 0.5449(8) 0.117(6) Uiso 1 1 d . . . . .
Cl04 Cl 0.8469(3) 0.7791(2) 0.56607(15) 0.0891(10) Uani 1 1 d . . . . .
N4 N 0.5868(4) 0.4989(4) 0.8120(2) 0.0214(11) Uani 1 1 d . . . . .
C4 C 0.837(3) 0.591(3) 0.9533(17) 0.057(10) Uiso 0.25 1 d D . P . .
Cl5 Cl 0.5972(16) 0.5723(15) 0.4302(8) 0.116(6) Uiso 0.25 1 d . . P . .
Cl05 Cl 0.8804(3) 0.7710(2) 0.44163(14) 0.0907(10) Uani 1 1 d . . . . .
N5 N 0.5475(4) 0.3422(3) 0.8152(2) 0.0195(11) Uani 1 1 d . . . . .
C5 C 0.632(2) 0.095(2) 0.4404(13) 0.095(9) Uiso 0.5 1 d . . P . .
Cl6 Cl 0.4161(14) 0.4010(15) 0.4537(6) 0.106(6) Uani 0.25 1 d . . P . .
N6 N 0.4526(4) 0.2082(4) 0.8142(2) 0.0226(12) Uani 1 1 d . . . . .
C6 C 0.559(2) 0.108(2) 0.4873(13) 0.090(8) Uiso 0.5 1 d . . P . .
N7 N 0.6225(4) 0.1677(4) 0.8164(2) 0.0197(11) Uani 1 1 d . . . . .
C7 C 0.593(2) 0.093(2) 0.5336(13) 0.088(8) Uiso 0.5 1 d . . P . .
N8 N 0.7693(4) 0.0759(4) 0.8149(2) 0.0224(12) Uani 1 1 d . . . . .
C8 C 0.191(2) 0.160(2) 0.9849(12) 0.085(8) Uiso 0.5 1 d . . P . .
N9 N 0.7883(4) 0.1663(4) 0.6766(2) 0.0255(12) Uani 1 1 d . . . . .
C9 C 0.107(2) 0.143(2) 0.9664(14) 0.096(9) Uiso 0.5 1 d . . P . .
H9 H 0.105192 0.145371 0.929660 0.115 Uiso 0.5 1 calc R U P . .
N10 N 0.6487(5) 0.0735(4) 0.6756(3) 0.0356(15) Uani 1 1 d . . . . .
C10 C 0.954(2) 0.0023(19) 0.4976(11) 0.072(6) Uiso 0.5 1 d . . P . .
N11 N 0.5979(4) 0.2300(4) 0.6754(2) 0.0262(13) Uani 1 1 d . . . . .
C11 C 0.016(3) 0.120(3) 1.0063(17) 0.127(13) Uiso 0.5 1 d . . P . .
H11 H -0.041708 0.101722 0.995230 0.152 Uiso 0.5 1 calc R U P . .
F00D F 0.1337(4) 0.7056(4) 0.8373(2) 0.0581(15) Uani 1 1 d . . . . .
F00J F 0.0553(4) 0.8451(3) 0.7983(3) 0.0603(16) Uani 1 1 d . . . . .
F00O F 0.3044(4) 0.7340(4) 0.7794(3) 0.0689(18) Uani 1 1 d . . . . .
C00S C 0.8295(5) 0.1434(4) 0.8169(2) 0.0186(13) Uiso 1 1 d . . . . .
C00T C 0.5282(5) 0.1493(4) 0.8136(3) 0.0212(13) Uiso 1 1 d . . . . .
C00V C 0.8913(5) 0.2784(4) 0.8166(3) 0.0215(13) Uiso 1 1 d . . . . .
C00X C 0.6759(5) 0.0882(4) 0.8137(3) 0.0202(13) Uiso 1 1 d . . . . .
C00Y C 0.4231(5) 0.4456(4) 0.8122(3) 0.0207(13) Uiso 1 1 d . . . . .
C00Z C 0.6820(5) 0.4859(4) 0.8122(2) 0.0191(13) Uiso 1 1 d . . . . .
C011 C 0.5266(5) 0.4320(4) 0.8133(2) 0.0196(13) Uiso 1 1 d . . . . .
N12 N 0.4922(5) 0.3640(5) 0.6800(2) 0.0347(15) Uani 1 1 d . . . . .
C12 C 0.023(3) 0.126(3) 1.0586(16) 0.116(11) Uiso 0.5 1 d . . P . .
H12 H -0.033697 0.117378 1.084119 0.139 Uiso 0.5 1 calc R U P . .
C012 C 0.4636(5) 0.2966(4) 0.8148(3) 0.0216(13) Uiso 1 1 d . . . . .
N13 N 0.6589(4) 0.4054(4) 0.6765(2) 0.0259(13) Uani 1 1 d . . . . .
C13 C 0.194(2) 0.166(2) 1.0398(12) 0.087(8) Uiso 0.5 1 d . . P . .
F014 F 0.1434(6) 0.7165(5) 0.7344(3) 0.084(2) Uani 1 1 d . . . . .
N14 N 0.7983(5) 0.4987(4) 0.6777(2) 0.0307(14) Uani 1 1 d . . . . .
C14 C 0.1110(17) 0.1457(15) 1.0767(9) 0.061(5) Uiso 0.5 1 d . . P . .
H14 H 0.113703 0.145178 1.113465 0.073 Uiso 0.5 1 calc R U P . .
N15 N 0.8490(4) 0.3421(4) 0.6771(2) 0.0224(12) Uani 1 1 d . . . . .
C15 C 0.799(3) 0.598(4) 1.044(2) 0.081(14) Uiso 0.25 1 d D . P . .
C015 C 0.8291(5) 0.4251(4) 0.8140(2) 0.0181(12) Uiso 1 1 d . . . . .
N16 N 0.9519(4) 0.2089(4) 0.6829(2) 0.0286(13) Uani 1 1 d . . . . .
C16 C 0.763(3) 0.573(2) 0.9482(14) 0.041(7) Uiso 0.25 1 d . . P . .
C016 C 0.7338(6) 0.6517(5) 0.8055(3) 0.0302(16) Uiso 1 1 d . . . . .
H016 H 0.671302 0.677348 0.803097 0.036 Uiso 1 1 calc R U . . .
N17 N 0.6514(4) 0.2892(4) 0.8972(2) 0.0236(12) Uani 1 1 d . . . . .
C17 C 0.897(3) 0.614(4) 1.048(2) 0.073(13) Uiso 0.25 1 d D . P . .
C017 C 0.6103(5) 0.0147(4) 0.8089(3) 0.0252(14) Uani 1 1 d . . . . .
F018 F 0.2161(5) 0.8665(5) 0.8357(4) 0.096(3) Uani 1 1 d . . . . .
N18 N 0.6019(9) 0.2919(7) 1.0628(3) 0.073(3) Uani 1 1 d . . . . .
C18 C 0.977(5) 0.628(4) 1.001(2) 0.087(16) Uiso 0.25 1 d . . P . .
N19 N 0.7503(4) 0.2867(4) 0.5952(2) 0.0260(12) Uani 1 1 d . . . . .
C19 C 0.9331(5) 0.1287(5) 0.8172(3) 0.0245(14) Uani 1 1 d . . . . .
C019 C 0.8408(5) 0.5216(4) 0.8114(3) 0.0226(14) Uani 1 1 d . . . . .
N20 N 0.7999(6) 0.2845(6) 0.4292(3) 0.0480(19) Uani 1 1 d . . . . .
C20 C 0.934(3) 0.613(3) 0.953(2) 0.071(12) Uiso 0.25 1 d D . P . .
C01A C 0.5173(5) 0.0530(5) 0.8096(3) 0.0251(14) Uani 1 1 d . . . . .
C01B C 0.7054(6) 0.4845(5) 0.6776(3) 0.0290(16) Uani 1 1 d . . . . .
C01D C 0.8632(5) 0.4325(5) 0.6782(3) 0.0269(15) Uani 1 1 d . . . . .
C01E C 0.3828(5) 0.3609(5) 0.8136(3) 0.0241(14) Uani 1 1 d . . . . .
C01F C 0.7425(6) 0.0871(5) 0.6771(3) 0.0288(16) Uani 1 1 d . . . . .
C01G C 0.9725(5) 0.2139(5) 0.8170(3) 0.0242(14) Uani 1 1 d . . . . .
C01I C 0.8836(5) 0.1499(5) 0.6810(3) 0.0274(15) Uani 1 1 d . . . . .
C01J C 0.5843(6) 0.1401(6) 0.6760(3) 0.0334(17) Uani 1 1 d . . . . .
C01K C 0.5617(5) 0.4223(6) 0.6796(3) 0.0325(17) Uani 1 1 d . . . . .
C01L C 0.6286(5) -0.0773(5) 0.8026(3) 0.0284(15) Uani 1 1 d . . . . .
H01L H 0.691731 -0.103201 0.803033 0.034 Uiso 1 1 calc R U . . .
C01M C 0.9912(5) 0.0521(5) 0.8179(3) 0.0287(15) Uani 1 1 d . . . . .
H01M H 0.964396 -0.005648 0.818275 0.034 Uiso 1 1 calc R U . . .
C01N C 0.8568(6) 0.2613(5) 0.5122(3) 0.0321(16) Uani 1 1 d . . . . .
H01N H 0.920087 0.243589 0.494535 0.038 Uiso 1 1 calc R U . . .
C01O C 0.9353(5) 0.2971(5) 0.6812(3) 0.0277(15) Uani 1 1 d . . . . .
C01P C 0.8378(5) 0.2630(5) 0.5665(3) 0.0286(15) Uani 1 1 d . . . . .
H01P H 0.889385 0.246431 0.584932 0.034 Uiso 1 1 calc R U . . .
C01Q C 1.0101(5) 0.3629(6) 0.6834(3) 0.0317(16) Uani 1 1 d . . . . .
C01R C 0.2848(5) 0.3502(5) 0.8126(3) 0.0314(16) Uani 1 1 d . . . . .
H01R H 0.258294 0.292274 0.813138 0.038 Uiso 1 1 calc R U . . .
C01S C 0.9219(5) 0.5739(5) 0.8099(3) 0.0313(16) Uani 1 1 d . . . . .
H01S H 0.984366 0.547599 0.811469 0.038 Uiso 1 1 calc R U . . .
C01T C 0.5085(5) 0.2760(6) 0.6786(3) 0.0342(18) Uani 1 1 d . . . . .
C01U C 1.0710(5) 0.2246(5) 0.8161(3) 0.0324(17) Uani 1 1 d . . . . .
H01U H 1.097867 0.282362 0.814889 0.039 Uiso 1 1 calc R U . . .
C01V C 0.4397(6) -0.0003(5) 0.8042(3) 0.0321(17) Uani 1 1 d . . . . .
H01V H 0.375903 0.024908 0.804786 0.039 Uiso 1 1 calc R U . . .
C01W C 0.9646(6) 0.4457(6) 0.6815(3) 0.0331(17) Uani 1 1 d . . . . .
C01X C 0.3651(5) 0.5226(5) 0.8089(3) 0.0278(15) Uani 1 1 d . . . . .
H01X H 0.392274 0.580311 0.806477 0.033 Uiso 1 1 calc R U . . .
C01Y C 0.9012(6) 0.0536(5) 0.6839(3) 0.0352(18) Uani 1 1 d . . . . .
C01Z C 0.7846(6) 0.2851(6) 0.4825(3) 0.0359(18) Uani 1 1 d . . . . .
C020 C 0.2269(6) 0.4267(5) 0.8110(3) 0.0360(18) Uani 1 1 d . . . . .
H020 H 0.158997 0.421298 0.811055 0.043 Uiso 1 1 calc R U . . .
N21 N 0.771(3) 0.584(2) 0.9985(14) 0.057(8) Uiso 0.25 1 d . . P . .
C21 C 0.7485(5) 0.5599(4) 0.8099(3) 0.0225(14) Uani 1 1 d . . . . .
C021 C 0.5431(7) 0.5202(6) 0.6813(3) 0.039(2) Uani 1 1 d . . . . .
N22 N 0.8783(8) 0.0161(5) 0.4938(3) 0.053(2) Uani 1 1 d . . . . .
C22 C 0.500(2) 0.4899(18) 0.4677(11) 0.037(7) Uiso 0.25 1 d D . P . .
C022 C 1.1296(6) 0.1467(6) 0.8171(4) 0.042(2) Uani 1 1 d . . . . .
H022 H 1.197410 0.151803 0.817296 0.051 Uiso 1 1 calc R U . . .
N23 N 0.467(2) 0.1395(17) 0.4871(11) 0.103(9) Uani 0.5 1 d . . P . .
C23 C 0.607(3) 0.616(2) 0.5059(11) 0.046(8) Uiso 0.25 1 d D . P . .
C023 C 1.0902(6) 0.0620(5) 0.8179(4) 0.0384(19) Uani 1 1 d . . . . .
H023 H 1.131614 0.010242 0.818444 0.046 Uiso 1 1 calc R U . . .
N24 N 0.686(3) 0.562(2) 1.0006(13) 0.053(8) Uiso 0.25 1 d . . P . .
C24 C 0.610(3) 0.612(2) 0.4536(12) 0.049(9) Uiso 0.25 1 d D . P . .
C25 C 0.562(2) 0.5474(18) 0.4303(9) 0.029(6) Uiso 0.25 1 d D . P . .
C024 C 0.8127(7) 0.0147(5) 0.6810(3) 0.040(2) Uani 1 1 d . . . . .
C025 C 0.2660(6) 0.5119(5) 0.8091(3) 0.0332(17) Uani 1 1 d . . . . .
H025 H 0.224301 0.563295 0.808007 0.040 Uiso 1 1 calc R U . . .
C26 C 0.453(3) 0.427(2) 0.4528(18) 0.045(11) Uiso 0.25 1 d D . P . .
C027 C 0.6333(7) 0.5596(5) 0.6798(3) 0.0369(18) Uani 1 1 d . . . . .
C028 C 0.8151(6) 0.7049(5) 0.8047(4) 0.0398(19) Uani 1 1 d . . . . .
H028 H 0.806784 0.768204 0.803266 0.048 Uiso 1 1 calc R U . . .
C029 C 0.4785(6) 0.1261(7) 0.6781(3) 0.045(2) Uani 1 1 d . . . . .
C02A C 0.5514(6) -0.1294(5) 0.7958(3) 0.0350(17) Uani 1 1 d . . . . .
H02A H 0.561907 -0.191935 0.789702 0.042 Uiso 1 1 calc R U . . .
C02B C 0.4585(6) -0.0909(5) 0.7978(3) 0.0352(18) Uani 1 1 d . . . . .
H02B H 0.406049 -0.128585 0.794720 0.042 Uiso 1 1 calc R U . . .
C02C C 0.9080(6) 0.6676(5) 0.8059(4) 0.0397(19) Uani 1 1 d . . . . .
H02C H 0.962098 0.705407 0.803964 0.048 Uiso 1 1 calc R U . . .
F02D F 0.2223(7) 0.8750(6) 0.7358(4) 0.125(4) Uani 1 1 d . . . . .
N2 N 0.9028(4) 0.3661(4) 0.8154(2) 0.0222(12) Uani 1 1 d . . . . .
C2 C 0.4604(16) 0.1659(12) 0.4294(6) 0.113(6) Uani 1 1 d . . . . .
C02E C 1.1081(6) 0.3530(8) 0.6879(3) 0.047(2) Uani 1 1 d . . . . .
H02E H 1.138696 0.295480 0.689691 0.057 Uiso 1 1 calc R U . . .
C02F C 0.4332(6) 0.2101(7) 0.6800(3) 0.042(2) Uani 1 1 d . . . . .
C02G C 0.9827(8) 0.0015(6) 0.6898(3) 0.051(3) Uani 1 1 d . . . . .
H02G H 1.043056 0.027724 0.692380 0.061 Uiso 1 1 calc R U . . .
C02H C 0.6805(6) 0.3107(7) 0.5666(3) 0.041(2) Uani 1 1 d . . . . .
H02H H 0.617712 0.327290 0.585466 0.049 Uiso 1 1 calc R U . . .
C02I C 0.8848(11) -0.1291(6) 0.6879(4) 0.063(3) Uani 1 1 d . . . . .
H02I H 0.881356 -0.192591 0.688571 0.076 Uiso 1 1 calc R U . . .
C02J C 0.8040(9) -0.0792(6) 0.6830(3) 0.053(3) Uani 1 1 d . . . . .
H02J H 0.743829 -0.106253 0.680972 0.064 Uiso 1 1 calc R U . . .
C02K C 1.1581(7) 0.4295(9) 0.6896(4) 0.059(3) Uani 1 1 d . . . . .
H02K H 1.225407 0.424618 0.692128 0.071 Uiso 1 1 calc R U . . .
C02L C 0.6166(8) 0.2905(6) 1.0087(3) 0.049(2) Uani 1 1 d . . . . .
C02M C 1.0175(7) 0.5242(7) 0.6840(3) 0.048(2) Uani 1 1 d . . . . .
H02M H 0.987401 0.582030 0.682974 0.058 Uiso 1 1 calc R U . . .
C02N C 0.4572(7) 0.5730(7) 0.6849(3) 0.053(3) Uani 1 1 d . . . . .
H02N H 0.395273 0.547512 0.685709 0.063 Uiso 1 1 calc R U . . .
C02O C 0.6930(6) 0.3131(8) 0.5126(3) 0.049(2) Uani 1 1 d . . . . .
H02O H 0.641081 0.333230 0.495279 0.059 Uiso 1 1 calc R U . . .
C02P C 0.6420(9) 0.6512(6) 0.6825(3) 0.050(2) Uani 1 1 d . . . . .
H02P H 0.703531 0.676899 0.682457 0.060 Uiso 1 1 calc R U . . .
C02Q C 0.9726(10) -0.0904(7) 0.6919(4) 0.065(4) Uani 1 1 d . . . . .
H02Q H 1.027173 -0.127944 0.696121 0.078 Uiso 1 1 calc R U . . .
C02R C 0.4270(8) 0.0472(8) 0.6792(4) 0.057(3) Uani 1 1 d . . . . .
H02R H 0.457694 -0.010718 0.677023 0.068 Uiso 1 1 calc R U . . .
C02S C 0.8965(8) 0.2618(8) 0.3998(3) 0.056(3) Uani 1 1 d . . . . .
H02D H 0.911769 0.198081 0.404615 0.084 Uiso 1 1 calc R U . . .
H02F H 0.945059 0.297876 0.412741 0.084 Uiso 1 1 calc R U . . .
H02L H 0.897789 0.274186 0.362126 0.084 Uiso 1 1 calc R U . . .
C02T C 0.4683(10) 0.6661(7) 0.6871(4) 0.063(3) Uani 1 1 d . . . . .
H02T H 0.411865 0.704511 0.689919 0.076 Uiso 1 1 calc R U . . .
C02U C 0.5581(10) 0.7040(7) 0.6853(4) 0.063(3) Uani 1 1 d . . . . .
H02U H 0.562180 0.767327 0.685925 0.076 Uiso 1 1 calc R U . . .
C02V C 0.5694(8) 0.2630(7) 0.9256(4) 0.056(2) Uani 1 1 d . . . . .
H02V H 0.519676 0.243606 0.907531 0.067 Uiso 1 1 calc R U . . .
C02W C 1.1154(8) 0.5130(9) 0.6880(4) 0.062(3) Uani 1 1 d . . . . .
H02W H 1.153435 0.564280 0.689544 0.074 Uiso 1 1 calc R U . . .
C02X C 0.3327(6) 0.2220(9) 0.6837(4) 0.059(3) Uani 1 1 d . . . . .
H02X H 0.301961 0.279899 0.685231 0.071 Uiso 1 1 calc R U . . .
C02Y C 0.7217(8) 0.3151(7) 0.9240(4) 0.052(2) Uani 1 1 d . . . . .
H02Y H 0.781774 0.333893 0.904345 0.062 Uiso 1 1 calc R U . . .
C02Z C 0.8711(9) 0.6748(8) 0.4803(5) 0.062(3) Uiso 1 1 d . . . . .
C030 C 0.2789(10) 0.1431(9) 0.6849(5) 0.072(3) Uiso 1 1 d . . . . .
H030 H 0.210246 0.147970 0.686488 0.086 Uiso 1 1 calc R U . . .
C031 C 0.7103(9) 0.3155(8) 0.9789(5) 0.062(3) Uiso 1 1 d . . . . .
H031 H 0.762195 0.331578 0.996358 0.074 Uiso 1 1 calc R U . . .
C033 C 0.3226(8) 0.0616(8) 0.6839(4) 0.062(3) Uiso 1 1 d . . . . .
H033 H 0.282859 0.010680 0.686486 0.074 Uiso 1 1 calc R U . . .
C034 C 0.5510(9) 0.2621(8) 0.9815(5) 0.063(3) Uiso 1 1 d . . . . .
H034 H 0.490797 0.240783 0.999737 0.076 Uiso 1 1 calc R U . . .
C035 C 0.7227(8) 0.3158(8) 0.4001(5) 0.062(3) Uiso 1 1 d . . . . .
H03G H 0.745845 0.309267 0.362067 0.092 Uiso 1 1 calc R U . . .
H03H H 0.706021 0.378929 0.408419 0.092 Uiso 1 1 calc R U . . .
H03I H 0.664726 0.279948 0.410557 0.092 Uiso 1 1 calc R U . . .
C036 C 0.8559(8) 0.6805(8) 0.5341(5) 0.060(3) Uiso 1 1 d . . . . .
C038 C 0.8610(10) 0.5185(10) 0.5390(6) 0.080(4) Uiso 1 1 d . . . . .
H038 H 0.856042 0.464973 0.559354 0.096 Uiso 1 1 calc R U . . .
C039 C 0.8534(10) 0.6004(9) 0.5639(6) 0.076(3) Uiso 1 1 d . . . . .
H039 H 0.846300 0.603049 0.601267 0.091 Uiso 1 1 calc R U . . .
C03A C 0.8805(9) 0.5913(9) 0.4537(5) 0.071(3) Uiso 1 1 d . . . . .
H03T H 0.889577 0.588730 0.416196 0.085 Uiso 1 1 calc R U . . .
C03D C 0.8762(11) 0.5140(11) 0.4833(6) 0.089(4) Uiso 1 1 d . . . . .
H03S H 0.883585 0.457375 0.466251 0.106 Uiso 1 1 calc R U . . .
C03G C 0.6918(15) 0.0533(14) 0.5359(8) 0.053(5) Uiso 0.5 1 d . . P . .
C03I C 0.5207(15) 0.5123(14) 1.0487(8) 0.051(4) Uiso 0.5 1 d . . P . .
C03J C 1.0190(15) -0.0056(14) 0.4523(8) 0.054(5) Uiso 0.5 1 d . . P . .
C03K C 0.5977(15) 0.5319(14) 0.9988(8) 0.053(5) Uiso 0.5 1 d . . P . .
C03L C 0.5194(14) 0.2703(13) 1.0942(8) 0.113(6) Uiso 1 1 d . . . . .
H03D H 0.477525 0.324175 1.102233 0.170 Uiso 1 1 calc R U . . .
H03E H 0.534553 0.244335 1.127121 0.170 Uiso 1 1 calc R U . . .
H03F H 0.485472 0.226493 1.076313 0.170 Uiso 1 1 calc R U . . .
C03M C 0.6905(13) 0.3059(13) 1.0916(7) 0.109(5) Uiso 1 1 d . . . . .
H03A H 0.748754 0.275388 1.071934 0.164 Uiso 1 1 calc R U . . .
H03B H 0.676275 0.281045 1.127431 0.164 Uiso 1 1 calc R U . . .
H03C H 0.701998 0.370109 1.093585 0.164 Uiso 1 1 calc R U . . .
C03N C 0.7609(15) 0.0388(14) 0.4908(8) 0.051(5) Uiso 0.5 1 d . . P . .
C03Q C 0.4458(15) 0.4890(14) 1.0476(8) 0.051(5) Uiso 0.5 1 d . . P . .
C03T C 0.729(2) 0.054(2) 0.4377(12) 0.087(8) Uiso 0.5 1 d . . P . .
Cl4 Cl 1.0075(10) 0.5931(12) 1.0728(6) 0.091(4) Uani 0.25 1 d . . P . .

loop_
_atom_site_aniso_label
_atom_site_aniso_U_11
_atom_site_aniso_U_22
_atom_site_aniso_U_33
_atom_site_aniso_U_23
_atom_site_aniso_U_13
_atom_site_aniso_U_12
Sb01 0.0377(3) 0.0262(3) 0.0534(4) -0.0026(2) -0.0091(2) -0.0042(2)
Cl1 0.106(6) 0.084(5) 0.094(5) -0.011(4) 0.002(4) -0.005(4)
N1 0.018(3) 0.017(3) 0.019(3) -0.001(2) -0.004(2) 0.001(2)
Mn02 0.0138(5) 0.0142(5) 0.0175(5) -0.0008(4) -0.0024(4) 0.0001(4)
Cl2 0.081(4) 0.089(5) 0.101(5) 0.030(4) 0.014(4) -0.012(4)
Mn03 0.0158(5) 0.0234(5) 0.0171(5) -0.0008(4) -0.0029(4) 0.0014(4)
Cl3 0.088(10) 0.090(10) 0.116(12) 0.026(9) -0.008(8) -0.026(8)
N3 0.017(3) 0.017(3) 0.019(3) -0.002(2) -0.004(2) -0.003(2)
Cl04 0.114(3) 0.0697(19) 0.082(2) -0.0213(16) -0.0085(19) -0.0086(18)
N4 0.017(3) 0.020(3) 0.027(3) -0.003(2) -0.003(2) 0.002(2)
Cl05 0.114(3) 0.081(2) 0.072(2) 0.0206(17) -0.0021(18) -0.0040(19)
N5 0.017(3) 0.017(3) 0.023(3) -0.002(2) -0.001(2) 0.002(2)
Cl6 0.112(13) 0.157(16) 0.060(8) 0.014(9) -0.033(8) -0.048(12)
N6 0.020(3) 0.023(3) 0.024(3) -0.002(2) -0.001(2) -0.001(2)
N7 0.016(3) 0.020(3) 0.023(3) 0.002(2) -0.002(2) 0.000(2)
N8 0.021(3) 0.019(3) 0.026(3) -0.002(2) -0.005(2) 0.000(2)
N9 0.027(3) 0.028(3) 0.021(3) -0.002(2) -0.003(2) 0.000(2)
N10 0.048(4) 0.032(3) 0.027(3) -0.003(3) -0.004(3) -0.010(3)
N11 0.022(3) 0.036(3) 0.021(3) -0.005(2) -0.006(2) -0.004(2)
F00D 0.054(3) 0.059(3) 0.056(3) 0.022(3) 0.001(3) 0.010(3)
F00J 0.044(3) 0.032(3) 0.111(5) 0.002(3) -0.031(3) 0.000(2)
F00O 0.045(3) 0.045(3) 0.107(5) -0.005(3) 0.014(3) 0.006(2)
N12 0.024(3) 0.054(4) 0.026(3) 0.000(3) -0.006(2) 0.011(3)
N13 0.023(3) 0.033(3) 0.021(3) 0.000(2) -0.005(2) 0.009(2)
F014 0.116(6) 0.083(5) 0.054(4) -0.032(3) -0.013(4) -0.021(4)
N14 0.037(4) 0.029(3) 0.025(3) 0.003(2) -0.005(3) -0.001(3)
N15 0.016(3) 0.030(3) 0.021(3) 0.003(2) -0.004(2) 0.001(2)
N16 0.021(3) 0.042(4) 0.023(3) -0.004(3) -0.004(2) 0.012(3)
N17 0.030(3) 0.021(3) 0.020(3) 0.002(2) -0.003(2) -0.003(2)
C017 0.027(4) 0.019(3) 0.029(4) 0.001(3) -0.003(3) -0.003(3)
F018 0.067(4) 0.071(4) 0.164(8) -0.076(5) -0.069(5) 0.031(3)
N18 0.114(8) 0.079(7) 0.022(4) -0.006(4) 0.008(4) -0.017(6)
N19 0.023(3) 0.032(3) 0.023(3) -0.005(2) -0.003(2) 0.001(2)
C19 0.022(4) 0.024(3) 0.028(4) -0.003(3) -0.007(3) 0.003(3)
C019 0.021(3) 0.021(3) 0.026(3) -0.002(3) -0.005(3) -0.001(3)
N20 0.046(4) 0.077(6) 0.021(3) -0.001(3) -0.004(3) 0.002(4)
C01A 0.026(4) 0.021(3) 0.028(4) 0.002(3) -0.003(3) -0.003(3)
C01B 0.037(4) 0.026(4) 0.022(3) 0.001(3) -0.003(3) 0.009(3)
C01D 0.028(4) 0.031(4) 0.020(3) 0.001(3) 0.000(3) -0.005(3)
C01E 0.018(3) 0.024(3) 0.029(4) -0.003(3) -0.002(3) 0.001(3)
C01F 0.040(4) 0.024(4) 0.021(3) -0.005(3) -0.001(3) -0.002(3)
C01G 0.020(3) 0.022(3) 0.031(4) 0.000(3) -0.008(3) 0.003(3)
C01I 0.028(4) 0.035(4) 0.018(3) -0.002(3) -0.003(3) 0.016(3)
C01J 0.038(4) 0.045(5) 0.017(3) -0.008(3) -0.002(3) -0.016(4)
C01K 0.023(4) 0.049(5) 0.024(4) 0.000(3) -0.002(3) 0.013(3)
C01L 0.029(4) 0.020(3) 0.036(4) 0.005(3) -0.003(3) -0.002(3)
C01M 0.023(4) 0.025(4) 0.039(4) -0.004(3) -0.008(3) 0.004(3)
C01N 0.032(4) 0.035(4) 0.027(4) -0.003(3) -0.001(3) 0.004(3)
C01O 0.022(4) 0.036(4) 0.025(4) -0.003(3) -0.004(3) 0.003(3)
C01P 0.026(4) 0.030(4) 0.029(4) -0.002(3) -0.003(3) 0.003(3)
C01Q 0.019(4) 0.051(5) 0.025(4) -0.001(3) -0.001(3) -0.006(3)
C01R 0.018(4) 0.029(4) 0.046(4) 0.000(3) -0.004(3) 0.000(3)
C01S 0.024(4) 0.025(4) 0.046(4) -0.001(3) -0.006(3) -0.006(3)
C01T 0.020(4) 0.063(6) 0.021(4) -0.006(3) -0.006(3) -0.006(3)
C01U 0.022(4) 0.022(4) 0.054(5) 0.000(3) -0.010(3) 0.001(3)
C01V 0.026(4) 0.022(4) 0.050(5) 0.000(3) -0.009(3) -0.008(3)
C01W 0.032(4) 0.043(4) 0.023(4) -0.002(3) -0.001(3) -0.016(3)
C01X 0.023(4) 0.028(4) 0.032(4) -0.004(3) -0.003(3) 0.003(3)
C01Y 0.053(5) 0.034(4) 0.016(3) -0.003(3) -0.003(3) 0.015(4)
C01Z 0.040(5) 0.045(5) 0.023(4) -0.003(3) -0.005(3) 0.001(4)
C020 0.019(4) 0.035(4) 0.053(5) 0.001(4) -0.008(3) 0.006(3)
C21 0.023(3) 0.019(3) 0.026(3) -0.003(3) -0.005(3) -0.001(3)
C021 0.048(5) 0.041(5) 0.023(4) 0.003(3) -0.002(3) 0.026(4)
N22 0.102(7) 0.030(4) 0.023(3) -0.003(3) 0.001(4) -0.002(4)
C022 0.021(4) 0.035(4) 0.074(6) -0.002(4) -0.016(4) 0.006(3)
N23 0.14(3) 0.070(15) 0.10(2) -0.017(14) -0.037(17) -0.022(15)
C023 0.027(4) 0.029(4) 0.059(5) -0.006(4) -0.011(4) 0.009(3)
C024 0.067(6) 0.029(4) 0.021(4) -0.003(3) -0.001(4) 0.012(4)
C025 0.027(4) 0.032(4) 0.041(4) -0.003(3) -0.008(3) 0.007(3)
C027 0.053(5) 0.033(4) 0.024(4) 0.001(3) -0.006(3) 0.015(4)
C028 0.038(5) 0.020(4) 0.061(6) 0.000(4) -0.007(4) -0.005(3)
C029 0.037(5) 0.072(6) 0.026(4) -0.003(4) 0.000(3) -0.028(4)
C02A 0.045(5) 0.016(3) 0.045(5) 0.001(3) -0.011(4) -0.004(3)
C02B 0.034(4) 0.023(4) 0.049(5) 0.000(3) -0.008(3) -0.011(3)
C02C 0.032(4) 0.023(4) 0.065(6) -0.002(4) -0.010(4) -0.007(3)
F02D 0.118(7) 0.096(6) 0.145(8) 0.071(6) 0.023(6) -0.026(5)
N2 0.020(3) 0.019(3) 0.029(3) 0.000(2) -0.007(2) -0.005(2)
C2 0.178(19) 0.093(11) 0.073(10) 0.012(8) -0.039(11) -0.013(12)
C02E 0.025(4) 0.085(7) 0.033(4) 0.000(4) -0.007(3) -0.010(4)
C02F 0.024(4) 0.074(6) 0.029(4) -0.012(4) -0.004(3) -0.013(4)
C02G 0.071(7) 0.051(5) 0.028(4) -0.012(4) -0.011(4) 0.041(5)
C02H 0.028(4) 0.073(6) 0.022(4) 0.002(4) -0.003(3) 0.004(4)
C02I 0.119(11) 0.030(5) 0.036(5) -0.003(4) -0.005(6) 0.028(6)
C02J 0.101(8) 0.023(4) 0.030(4) -0.007(3) 0.004(5) 0.007(5)
C02K 0.032(5) 0.104(9) 0.045(5) -0.002(6) -0.010(4) -0.027(6)
C02L 0.076(7) 0.042(5) 0.027(4) -0.007(4) -0.006(4) -0.001(4)
C02M 0.049(5) 0.060(6) 0.036(5) -0.001(4) -0.003(4) -0.032(5)
C02N 0.048(6) 0.076(7) 0.029(4) 0.004(4) 0.000(4) 0.035(5)
C02O 0.032(5) 0.088(7) 0.028(4) 0.000(4) -0.008(3) 0.004(4)
C02P 0.087(7) 0.032(4) 0.030(4) 0.001(3) -0.013(4) 0.016(4)
C02Q 0.100(10) 0.056(6) 0.038(5) -0.005(4) -0.016(5) 0.055(7)
C02R 0.057(6) 0.078(7) 0.035(5) 0.000(5) -0.006(4) -0.038(5)
C02S 0.073(7) 0.070(7) 0.020(4) -0.006(4) 0.001(4) 0.024(5)
C02T 0.089(9) 0.060(7) 0.036(5) -0.001(4) -0.006(5) 0.053(6)
C02U 0.103(10) 0.042(5) 0.045(6) -0.011(4) -0.022(6) 0.040(6)
C02V 0.064(7) 0.055(6) 0.045(5) 0.003(4) -0.003(5) 0.005(5)
C02W 0.050(6) 0.095(9) 0.042(5) -0.012(5) -0.004(4) -0.045(6)
C02X 0.022(4) 0.099(8) 0.056(6) -0.024(6) -0.001(4) -0.019(5)
C02Y 0.058(6) 0.052(6) 0.046(5) -0.005(4) -0.010(4) 0.002(4)
Cl4 0.074(8) 0.122(12) 0.082(9) -0.016(8) -0.029(7) -0.023(8)

loop_
_atom_type_symbol
_atom_type_description
_atom_type_scat_dispersion_real
_atom_type_scat_dispersion_imag
_atom_type_scat_source
C C 0.0181 0.0091 'International Tables Vol C Tables 4.2.6.8 and 6.1.1.4'
H H 0.0000 0.0000 'International Tables Vol C Tables 4.2.6.8 and 6.1.1.4'
Cl Cl 0.3639 0.7018 'International Tables Vol C Tables 4.2.6.8 and 6.1.1.4'
F F 0.0727 0.0534 'International Tables Vol C Tables 4.2.6.8 and 6.1.1.4'
Mn Mn -0.5299 2.8052 'International Tables Vol C Tables 4.2.6.8 and 6.1.1.4'
N N 0.0311 0.0180 'International Tables Vol C Tables 4.2.6.8 and 6.1.1.4'
O O 0.0492 0.0322 'International Tables Vol C Tables 4.2.6.8 and 6.1.1.4'
Sb Sb -0.0562 5.8946 'International Tables Vol C Tables 4.2.6.8 and 6.1.1.4'

loop_
_geom_angle_atom_site_label_1
_geom_angle_atom_site_label_2
_geom_angle_atom_site_label_3
_geom_angle
_geom_angle_site_symmetry_1
_geom_angle_site_symmetry_3
_geom_angle_publ_flag
F02D Sb01 F018 87.4(5) . . ?
F02D Sb01 F00D 178.7(4) . . ?
F018 Sb01 F00D 92.7(4) . . ?
F02D Sb01 F00J 90.7(4) . . ?
F018 Sb01 F00J 89.0(3) . . ?
F00D Sb01 F00J 88.1(3) . . ?
F02D Sb01 F014 90.7(5) . . ?
F018 Sb01 F014 178.1(4) . . ?
F00D Sb01 F014 89.2(3) . . ?
F00J Sb01 F014 90.6(3) . . ?
F02D Sb01 F00O 92.5(4) . . ?
F018 Sb01 F00O 88.3(3) . . ?
F00D Sb01 F00O 88.8(3) . . ?
F00J Sb01 F00O 175.7(3) . . ?
F014 Sb01 F00O 92.2(3) . . ?
Mn02 O1 Mn03 178.9(3) . . ?
C00S N1 C00V 108.6(5) . . ?
C00S N1 Mn02 126.0(4) . . ?
C00V N1 Mn02 125.3(4) . . ?
C15 C1 N21 62(4) . . ?
C15 C1 N24 114(4) . . ?
N21 C1 N24 51(2) . . ?
O1 Mn02 N1 91.6(2) . . ?
O1 Mn02 N7 91.2(2) . . ?
N1 Mn02 N7 90.0(2) . . ?
O1 Mn02 N5 91.8(2) . . ?
N1 Mn02 N5 176.6(2) . . ?
N7 Mn02 N5 89.9(2) . . ?
O1 Mn02 N3 91.6(2) . . ?
N1 Mn02 N3 89.9(2) . . ?
N7 Mn02 N3 177.2(2) . . ?
N5 Mn02 N3 90.0(2) . . ?
O1 Mn02 N17 179.7(2) . . ?
N1 Mn02 N17 88.1(2) . . ?
N7 Mn02 N17 88.8(2) . . ?
N5 Mn02 N17 88.4(2) . . ?
N3 Mn02 N17 88.4(2) . . ?
O1 Mn03 N11 91.8(2) . . ?
O1 Mn03 N15 91.5(2) . . ?
N11 Mn03 N15 176.6(2) . . ?
O1 Mn03 N13 91.4(2) . . ?
N11 Mn03 N13 89.9(3) . . ?
N15 Mn03 N13 89.9(2) . . ?
O1 Mn03 N9 91.5(2) . . ?
N11 Mn03 N9 90.2(3) . . ?
N15 Mn03 N9 89.8(2) . . ?
N13 Mn03 N9 177.1(2) . . ?
O1 Mn03 N19 179.9(3) . . ?
N11 Mn03 N19 88.3(2) . . ?
N15 Mn03 N19 88.4(2) . . ?
N13 Mn03 N19 88.5(2) . . ?
N9 Mn03 N19 88.6(2) . . ?
C20 Cl3 C18 51(3) . . ?
C00Z N3 C015 108.9(5) . . ?
C00Z N3 Mn02 125.0(4) . . ?
C015 N3 Mn02 125.9(4) . . ?
C011 N4 C00Z 122.6(6) . . ?
C16 C4 N21 64(3) . . ?
C16 C4 C20 173(5) . . ?
N21 C4 C20 123(4) . . ?
C25 Cl5 C24 132(5) . . ?
C25 Cl5 C22 29(3) . . ?
C24 Cl5 C22 108(3) . . ?
C25 Cl5 C23 112(4) . . ?
C24 Cl5 C23 26(2) . . ?
C22 Cl5 C23 84.5(13) . . ?
C011 N5 C012 108.9(5) . . ?
C011 N5 Mn02 125.4(4) . . ?
C012 N5 Mn02 125.6(4) . . ?
C03T C5 C6 127(3) . . ?
C26 Cl6 C23 107(5) . 2_666 ?
C26 Cl6 C22 16(5) . . ?
C23 Cl6 C22 95.3(19) 2_666 . ?
C012 N6 C00T 122.1(6) . . ?
N23 C6 C7 121(3) . . ?
N23 C6 C5 124(3) . . ?
C7 C6 C5 114(3) . . ?
C00T N7 C00X 108.4(5) . . ?
C00T N7 Mn02 126.2(4) . . ?
C00X N7 Mn02 124.8(4) . . ?
C6 C7 C03G 123(3) . . ?
C00X N8 C00S 123.1(6) . . ?
C9 C8 C13 122(3) . . ?
C9 C8 Cl2 114(2) . . ?
C13 C8 Cl2 125(2) . . ?
C01F N9 C01I 109.2(6) . . ?
C01F N9 Mn03 124.9(5) . . ?
C01I N9 Mn03 125.4(5) . . ?
C8 C9 C11 118(3) . . ?
C01J N10 C01F 122.1(7) . . ?
N22 C10 C10 172(4) . 2_756 ?
N22 C10 C03J 117(2) . . ?
C10 C10 C03J 64(2) 2_756 . ?
N22 C10 C03J 119(3) . 2_756 ?
C10 C10 C03J 60(2) 2_756 2_756 ?
C03J C10 C03J 124(2) . 2_756 ?
C01J N11 C01T 109.8(6) . . ?
C01J N11 Mn03 124.8(5) . . ?
C01T N11 Mn03 125.0(5) . . ?
C12 C11 C9 117(4) . . ?
N8 C00S N1 127.4(6) . . ?
N8 C00S C19 122.4(6) . . ?
N1 C00S C19 110.1(6) . . ?
N6 C00T N7 127.6(6) . . ?
N6 C00T C01A 122.1(6) . . ?
N7 C00T C01A 110.3(6) . . ?
N2 C00V N1 128.5(6) . . ?
N2 C00V C01G 122.7(6) . . ?
N1 C00V C01G 108.8(6) . . ?
N8 C00X N7 128.2(6) . . ?
N8 C00X C017 123.4(6) . . ?
N7 C00X C017 108.4(6) . . ?
C01X C00Y C01E 120.5(6) . . ?
C01X C00Y C011 132.3(6) . . ?
C01E C00Y C011 107.2(6) . . ?
N4 C00Z N3 128.4(6) . . ?
N4 C00Z C21 122.4(6) . . ?
N3 C00Z C21 109.2(5) . . ?
N4 C011 N5 128.2(6) . . ?
N4 C011 C00Y 122.9(6) . . ?
N5 C011 C00Y 108.9(5) . . ?
C01K N12 C01T 123.5(7) . . ?
C11 C12 C14 123(4) . . ?
N6 C012 N5 128.3(6) . . ?
N6 C012 C01E 122.5(6) . . ?
N5 C012 C01E 109.1(6) . . ?
C01K N13 C01B 109.4(6) . . ?
C01K N13 Mn03 125.8(5) . . ?
C01B N13 Mn03 124.5(5) . . ?
C14 C13 C8 120(3) . . ?
C14 C13 Cl1 120(2) . . ?
C8 C13 Cl1 120(2) . . ?
C01B N14 C01D 122.1(7) . . ?
C13 C14 C12 119(3) . . ?
C01D N15 C01O 108.8(6) . . ?
C01D N15 Mn03 125.5(5) . . ?
C01O N15 Mn03 125.3(5) . . ?
C1 C15 N21 69(3) . . ?
C1 C15 C17 167(6) . . ?
N21 C15 C17 123(5) . . ?
N2 C015 N3 127.5(6) . . ?
N2 C015 C019 123.5(6) . . ?
N3 C015 C019 109.0(5) . . ?
C01I N16 C01O 123.2(6) . . ?
C4 C16 N21 67(3) . . ?
C4 C16 N24 116(4) . . ?
N21 C16 N24 49(2) . . ?
C21 C016 C028 117.1(7) . . ?
C02V N17 C02Y 116.8(8) . . ?
C02V N17 Mn02 123.0(6) . . ?
C02Y N17 Mn02 120.2(6) . . ?
C15 C17 C18 123(5) . . ?
C15 C17 Cl4 155(5) . . ?
C18 C17 Cl4 76(3) . . ?
C01L C017 C01A 121.6(6) . . ?
C01L C017 C00X 131.2(7) . . ?
C01A C017 C00X 107.2(6) . . ?
C03L N18 C02L 124.9(13) . . ?
C03L N18 C03M 115.1(13) . . ?
C02L N18 C03M 119.3(11) . . ?
C20 C18 C17 108(5) . . ?
C20 C18 Cl3 59(3) . . ?
C17 C18 Cl3 157(5) . . ?
C20 C18 Cl4 154(5) . . ?
C17 C18 Cl4 58(3) . . ?
Cl3 C18 Cl4 125(3) . . ?
C01P N19 C02H 115.1(6) . . ?
C01P N19 Mn03 123.0(5) . . ?
C02H N19 Mn03 122.0(5) . . ?
C01M C19 C01G 121.0(6) . . ?
C01M C19 C00S 132.8(7) . . ?
C01G C19 C00S 106.2(6) . . ?
C01S C019 C21 121.6(6) . . ?
C01S C019 C015 132.0(6) . . ?
C21 C019 C015 106.4(6) . . ?
C01Z N20 C02S 120.0(7) . . ?
C01Z N20 C035 120.6(8) . . ?
C02S N20 C035 119.1(8) . . ?
C4 C20 C18 125(5) . . ?
C4 C20 Cl3 157(4) . . ?
C18 C20 Cl3 70(3) . . ?
C01V C01A C017 120.5(6) . . ?
C01V C01A C00T 133.8(7) . . ?
C017 C01A C00T 105.6(6) . . ?
N14 C01B N13 129.6(7) . . ?
N14 C01B C027 121.2(7) . . ?
N13 C01B C027 109.3(7) . . ?
N14 C01D N15 128.2(7) . . ?
N14 C01D C01W 123.5(7) . . ?
N15 C01D C01W 108.2(6) . . ?
C01R C01E C00Y 121.9(6) . . ?
C01R C01E C012 132.2(7) . . ?
C00Y C01E C012 106.0(6) . . ?
N10 C01F N9 128.4(7) . . ?
N10 C01F C024 122.9(7) . . ?
N9 C01F C024 108.7(7) . . ?
C01U C01G C19 121.5(6) . . ?
C01U C01G C00V 132.2(6) . . ?
C19 C01G C00V 106.3(6) . . ?
N16 C01I N9 127.9(7) . . ?
N16 C01I C01Y 123.2(7) . . ?
N9 C01I C01Y 108.8(7) . . ?
N10 C01J N11 129.3(7) . . ?
N10 C01J C029 122.8(8) . . ?
N11 C01J C029 107.9(8) . . ?
N12 C01K N13 127.9(7) . . ?
N12 C01K C021 123.3(7) . . ?
N13 C01K C021 108.8(7) . . ?
C02A C01L C017 117.5(7) . . ?
C19 C01M C023 118.0(7) . . ?
C01P C01N C01Z 121.2(7) . . ?
N16 C01O N15 127.7(7) . . ?
N16 C01O C01Q 123.7(7) . . ?
N15 C01O C01Q 108.6(6) . . ?
N19 C01P C01N 123.9(7) . . ?
C01W C01Q C02E 122.2(8) . . ?
C01W C01Q C01O 106.2(6) . . ?
C02E C01Q C01O 131.7(8) . . ?
C020 C01R C01E 117.5(7) . . ?
C019 C01S C02C 117.5(7) . . ?
N12 C01T N11 127.3(7) . . ?
N12 C01T C02F 124.7(8) . . ?
N11 C01T C02F 108.0(8) . . ?
C01G C01U C022 117.3(7) . . ?
C02B C01V C01A 117.5(7) . . ?
C01Q C01W C02M 120.0(8) . . ?
C01Q C01W C01D 108.2(7) . . ?
C02M C01W C01D 131.8(9) . . ?
C025 C01X C00Y 117.7(7) . . ?
C02G C01Y C024 121.1(8) . . ?
C02G C01Y C01I 132.8(9) . . ?
C024 C01Y C01I 106.1(7) . . ?
N20 C01Z C01N 123.2(8) . . ?
N20 C01Z C02O 121.6(8) . . ?
C01N C01Z C02O 115.2(7) . . ?
C01R C020 C025 121.4(7) . . ?
N24 N21 C15 116(4) . . ?
N24 N21 C16 76(3) . . ?
C15 N21 C16 168(4) . . ?
N24 N21 C4 125(4) . . ?
C15 N21 C4 119(4) . . ?
C16 N21 C4 49(3) . . ?
N24 N21 C1 68(3) . . ?
C15 N21 C1 48(2) . . ?
C16 N21 C1 144(4) . . ?
C4 N21 C1 167(4) . . ?
C016 C21 C019 121.6(6) . . ?
C016 C21 C00Z 131.9(7) . . ?
C019 C21 C00Z 106.5(6) . . ?
C027 C021 C02N 120.8(9) . . ?
C027 C021 C01K 106.9(7) . . ?
C02N C021 C01K 132.3(10) . . ?
C10 N22 C03N 177.6(18) . . ?
C26 C22 C25 123(3) . . ?
C26 C22 C22 122(3) . 2_666 ?
C25 C22 C22 116(2) . 2_666 ?
C26 C22 Cl6 8(2) . . ?
C25 C22 Cl6 129.0(19) . . ?
C22 C22 Cl6 115(2) 2_666 . ?
C26 C22 Cl5 134(3) . . ?
C25 C22 Cl5 11.9(11) . . ?
C22 C22 Cl5 104.2(18) 2_666 . ?
Cl6 C22 Cl5 140.4(18) . . ?
C023 C022 C01U 121.2(7) . . ?
C6 N23 C3 101(2) . . ?
C6 N23 C2 107(3) . . ?
C3 N23 C2 149(3) . . ?
Cl6 C23 C24 156(3) 2_666 . ?
Cl6 C23 C26 26(2) 2_666 2_666 ?
C24 C23 C26 130(3) . 2_666 ?
Cl6 C23 Cl5 140(2) 2_666 . ?
C24 C23 Cl5 16.9(13) . . ?
C26 C23 Cl5 115(2) 2_666 . ?
C01M C023 C022 120.9(7) . . ?
N21 N24 C03K 173(4) . . ?
N21 N24 C1 61(3) . . ?
C03K N24 C1 124(3) . . ?
N21 N24 C16 54(2) . . ?
C03K N24 C16 121(3) . . ?
C1 N24 C16 115(3) . . ?
Cl5 C24 C23 137(3) . . ?
Cl5 C24 C25 20(2) . . ?
C23 C24 C25 123(2) . . ?
Cl5 C25 C24 29(3) . . ?
Cl5 C25 C22 139(4) . . ?
C24 C25 C22 114.8(19) . . ?
C01Y C024 C02J 120.9(9) . . ?
C01Y C024 C01F 107.1(7) . . ?
C02J C024 C01F 132.0(10) . . ?
C01X C025 C020 121.0(7) . . ?
Cl6 C26 C22 156(7) . . ?
Cl6 C26 C23 47(4) . 2_666 ?
C22 C26 C23 114(4) . 2_666 ?
C02P C027 C021 122.2(8) . . ?
C02P C027 C01B 132.2(9) . . ?
C021 C027 C01B 105.6(7) . . ?
C02C C028 C016 121.9(7) . . ?
C02F C029 C02R 122.5(9) . . ?
C02F C029 C01J 106.8(8) . . ?
C02R C029 C01J 130.7(10) . . ?
C01L C02A C02B 120.4(7) . . ?
C01V C02B C02A 122.5(7) . . ?
C028 C02C C01S 120.2(7) . . ?
C00V N2 C015 122.8(6) . . ?
C02K C02E C01Q 116.9(10) . . ?
C029 C02F C02X 122.3(9) . . ?
C029 C02F C01T 107.6(7) . . ?
C02X C02F C01T 130.1(10) . . ?
C02Q C02G C01Y 117.1(11) . . ?
N19 C02H C02O 125.3(8) . . ?
C02J C02I C02Q 121.9(9) . . ?
C02I C02J C024 117.2(11) . . ?
C02E C02K C02W 122.7(9) . . ?
C034 C02L N18 123.0(11) . . ?
C034 C02L C031 117.2(9) . . ?
N18 C02L C031 119.6(10) . . ?
C02W C02M C01W 117.0(10) . . ?
C021 C02N C02T 115.8(11) . . ?
C02H C02O C01Z 119.3(8) . . ?
C02U C02P C027 117.6(11) . . ?
C02G C02Q C02I 121.7(9) . . ?
C029 C02R C033 113.9(11) . . ?
C02U C02T C02N 122.6(9) . . ?
C02P C02U C02T 121.0(10) . . ?
N17 C02V C034 123.7(10) . . ?
C02K C02W C02M 121.2(9) . . ?
C02F C02X C030 116.2(12) . . ?
N17 C02Y C031 123.4(10) . . ?
C036 C02Z C03A 122.0(11) . . ?
C036 C02Z Cl05 120.6(9) . . ?
C03A C02Z Cl05 117.4(9) . . ?
C033 C030 C02X 121.5(12) . . ?
C02Y C031 C02L 117.9(10) . . ?
C030 C033 C02R 123.4(12) . . ?
C02L C034 C02V 120.7(11) . . ?
C02Z C036 C039 118.6(11) . . ?
C02Z C036 Cl04 122.5(9) . . ?
C039 C036 Cl04 118.8(10) . . ?
C039 C038 C03D 120.1(14) . . ?
C038 C039 C036 120.4(13) . . ?
C03D C03A C02Z 118.6(13) . . ?
C03A C03D C038 120.3(15) . . ?
C03N C03G C7 122(2) . . ?
C03Q C03I C03K 124(2) . . ?
C10 C03J C10 56(2) . 2_756 ?
N24 C03K C03Q 129(2) . 2_667 ?
N24 C03K C03I 124(2) . . ?
C03Q C03K C03I 107.5(17) 2_667 . ?
C03G C03N C03T 118(2) . . ?
C03G C03N N22 121.8(16) . . ?
C03T C03N N22 120.3(18) . . ?
C03I C03Q C03K 128(2) . 2_667 ?
C5 C03T C03N 115(3) . . ?
C17 Cl4 C18 46(2) . . ?

loop_
_geom_bond_atom_site_label_1
_geom_bond_atom_site_label_2
_geom_bond_distance
_geom_bond_site_symmetry_2
_geom_bond_publ_flag
Sb01 F02D 1.840(7) . ?
Sb01 F018 1.856(6) . ?
Sb01 F00D 1.866(5) . ?
Sb01 F00J 1.868(5) . ?
Sb01 F014 1.875(6) . ?
Sb01 F00O 1.886(6) . ?
Cl1 C13 1.66(3) . ?
O1 Mn02 1.702(4) . ?
O1 Mn03 1.720(4) . ?
N1 C00S 1.355(8) . ?
N1 C00V 1.375(8) . ?
N1 Mn02 1.963(5) . ?
C1 C15 1.11(3) . ?
C1 N21 1.38(5) . ?
C1 N24 1.47(5) . ?
Mn02 N7 1.965(5) . ?
Mn02 N5 1.965(5) . ?
Mn02 N3 1.973(5) . ?
Mn02 N17 2.112(6) . ?
Cl2 C8 1.80(3) . ?
Mn03 N11 1.965(6) . ?
Mn03 N15 1.966(6) . ?
Mn03 N13 1.971(6) . ?
Mn03 N9 1.977(6) . ?
Mn03 N19 2.109(6) . ?
Cl3 C20 1.62(4) . ?
Cl3 C18 1.77(6) . ?
N3 C00Z 1.359(8) . ?
N3 C015 1.369(8) . ?
C3 N23 1.50(3) . ?
Cl04 C036 1.681(12) . ?
N4 C011 1.321(9) . ?
N4 C00Z 1.334(9) . ?
C4 C16 1.11(5) . ?
C4 N21 1.36(5) . ?
C4 C20 1.39(3) . ?
Cl5 C25 0.62(3) . ?
Cl5 C24 0.89(3) . ?
Cl5 C22 1.98(3) . ?
Cl5 C23 2.09(3) . ?
Cl05 C02Z 1.736(12) . ?
N5 C011 1.366(8) . ?
N5 C012 1.372(9) . ?
C5 C03T 1.45(4) . ?
C5 C6 1.45(4) . ?
Cl6 C26 0.64(3) . ?
Cl6 C23 1.07(3) 2_666 ?
Cl6 C22 1.87(3) . ?
N6 C012 1.335(9) . ?
N6 C00T 1.347(9) . ?
C6 N23 1.34(4) . ?
C6 C7 1.37(4) . ?
N7 C00T 1.362(8) . ?
N7 C00X 1.376(8) . ?
C7 C03G 1.49(4) . ?
N8 C00X 1.312(9) . ?
N8 C00S 1.339(9) . ?
C8 C9 1.36(4) . ?
C8 C13 1.42(4) . ?
N9 C01F 1.360(9) . ?
N9 C01I 1.364(9) . ?
C9 C11 1.53(5) . ?
N10 C01J 1.316(11) . ?
N10 C01F 1.334(10) . ?
C10 N22 1.09(3) . ?
C10 C10 1.30(5) 2_756 ?
C10 C03J 1.35(3) . ?
C10 C03J 1.40(3) 2_756 ?
N11 C01J 1.362(10) . ?
N11 C01T 1.391(10) . ?
C11 C12 1.37(5) . ?
C00S C19 1.452(9) . ?
C00T C01A 1.458(9) . ?
C00V N2 1.324(9) . ?
C00V C01G 1.463(9) . ?
C00X C017 1.468(9) . ?
C00Y C01X 1.394(10) . ?
C00Y C01E 1.397(9) . ?
C00Y C011 1.452(9) . ?
C00Z C21 1.457(9) . ?
N12 C01K 1.321(11) . ?
N12 C01T 1.326(11) . ?
C12 C14 1.42(4) . ?
C012 C01E 1.460(9) . ?
N13 C01K 1.358(10) . ?
N13 C01B 1.367(10) . ?
C13 C14 1.40(4) . ?
N14 C01B 1.317(10) . ?
N14 C01D 1.319(10) . ?
N15 C01D 1.372(9) . ?
N15 C01O 1.377(9) . ?
C15 N21 1.31(6) . ?
C15 C17 1.41(3) . ?
C015 N2 1.334(9) . ?
C015 C019 1.456(9) . ?
N16 C01I 1.324(10) . ?
N16 C01O 1.331(10) . ?
C16 N21 1.33(5) . ?
C16 N24 1.59(5) . ?
C016 C21 1.386(10) . ?
C016 C028 1.401(11) . ?
N17 C02V 1.314(12) . ?
N17 C02Y 1.356(12) . ?
C17 C18 1.52(8) . ?
C17 Cl4 1.78(4) . ?
C017 C01L 1.395(10) . ?
C017 C01A 1.396(10) . ?
N18 C03L 1.33(2) . ?
N18 C02L 1.370(12) . ?
N18 C03M 1.56(2) . ?
C18 C20 1.47(7) . ?
C18 Cl4 2.03(6) . ?
N19 C01P 1.349(9) . ?
N19 C02H 1.354(10) . ?
C19 C01M 1.381(10) . ?
C19 C01G 1.401(10) . ?
C019 C01S 1.388(10) . ?
C019 C21 1.395(10) . ?
N20 C01Z 1.351(10) . ?
N20 C02S 1.456(12) . ?
N20 C035 1.471(13) . ?
C01A C01V 1.389(10) . ?
C01B C027 1.476(10) . ?
C01D C01W 1.448(11) . ?
C01E C01R 1.383(10) . ?
C01F C024 1.448(11) . ?
C01G C01U 1.381(10) . ?
C01I C01Y 1.455(11) . ?
C01J C029 1.485(11) . ?
C01K C021 1.475(12) . ?
C01L C02A 1.382(11) . ?
C01M C023 1.390(11) . ?
C01N C01P 1.375(11) . ?
C01N C01Z 1.396(11) . ?
C01O C01Q 1.463(10) . ?
C01Q C01W 1.376(12) . ?
C01Q C02E 1.391(11) . ?
C01R C020 1.382(11) . ?
C01S C02C 1.412(11) . ?
C01T C02F 1.456(11) . ?
C01U C022 1.401(11) . ?
C01V C02B 1.375(11) . ?
C01W C02M 1.410(11) . ?
C01X C025 1.393(11) . ?
C01Y C02G 1.384(12) . ?
C01Y C024 1.392(13) . ?
C01Z C02O 1.424(12) . ?
C020 C025 1.397(11) . ?
N21 N24 1.24(5) . ?
C021 C027 1.397(13) . ?
C021 C02N 1.401(11) . ?
N22 C03N 1.67(2) . ?
C22 C26 1.27(4) . ?
C22 C25 1.47(2) . ?
C22 C22 1.69(6) 2_666 ?
C022 C023 1.394(12) . ?
N23 C2 1.55(3) . ?
C23 C24 1.34(3) . ?
C23 C26 1.40(5) 2_666 ?
N24 C03K 1.32(4) . ?
C24 C25 1.38(2) . ?
C024 C02J 1.412(12) . ?
C027 C02P 1.380(12) . ?
C028 C02C 1.396(12) . ?
C029 C02F 1.383(14) . ?
C029 C02R 1.397(13) . ?
C02A C02B 1.392(12) . ?
C02E C02K 1.362(15) . ?
C02F C02X 1.392(13) . ?
C02G C02Q 1.384(16) . ?
C02H C02O 1.368(11) . ?
C02I C02J 1.352(16) . ?
C02I C02Q 1.389(18) . ?
C02K C02W 1.368(17) . ?
C02L C034 1.323(15) . ?
C02L C031 1.454(15) . ?
C02M C02W 1.389(15) . ?
C02N C02T 1.407(17) . ?
C02P C02U 1.379(14) . ?
C02R C033 1.446(16) . ?
C02T C02U 1.382(18) . ?
C02V C034 1.416(15) . ?
C02X C030 1.413(16) . ?
C02Y C031 1.391(15) . ?
C02Z C036 1.365(16) . ?
C02Z C03A 1.418(17) . ?
C030 C033 1.342(17) . ?
C036 C039 1.415(17) . ?
C038 C039 1.375(19) . ?
C038 C03D 1.41(2) . ?
C03A C03D 1.375(19) . ?
C03G C03N 1.39(3) . ?
C03I C03Q 1.11(3) . ?
C03I C03K 1.56(3) . ?
C03K C03Q 1.47(3) 2_667 ?
C03N C03T 1.52(4) . ?
